data_4029626
loop_
_publ_author_name
'Beiginejad, Hadi'
'Nematollahi, Davood'

_publ_section_title
;
 Electrochemical synthesis of sulfonamide derivatives based on the
 oxidation of 2,5-diethoxy-4-morpholinoaniline in the presence of
 arylsulfinic acids.
;
_journal_issue 13
_journal_name_full 'The Journal of organic chemistry'
_journal_page_first 6326
_journal_page_last 6329
_journal_paper_doi 10.1021/jo500812d
_journal_volume 79
_journal_year 2014
_chemical_formula_sum 'C28 H34 N2 O7 S2'
_chemical_formula_weight 574.71
_chemical_name_systematic
; 
 ? 
;
_space_group_IT_number 2
_symmetry_cell_setting triclinic
_symmetry_space_group_name_Hall '-P 1'
_symmetry_space_group_name_H-M 'P -1'
_atom_sites_solution_hydrogens geom
_atom_sites_solution_primary direct
_atom_sites_solution_secondary difmap
_audit_creation_method SHELXL-97
_cell_angle_alpha 107.716(12)
_cell_angle_beta 96.599(13)
_cell_angle_gamma 100.669(13)
_cell_formula_units_Z 2
_cell_length_a 8.9439(15)
_cell_length_b 11.990(2)
_cell_length_c 14.673(2)
_cell_measurement_reflns_used 11892
_cell_measurement_temperature 298(2)
_cell_measurement_theta_max 26.00
_cell_measurement_theta_min 1.83
_cell_volume 1448.1(4)
_computing_cell_refinement 'X-Area 1.31 (Stoe & Cie GmbH, 2005)'
_computing_data_collection 'X-Area 1.31 (Stoe & Cie GmbH, 2005)'
_computing_data_reduction 'X-Area 1.31 (Stoe & Cie GmbH, 2005)'
_computing_molecular_graphics 'ORTEP-3 for Windows (Farrugia, 1997)'
_computing_publication_material 'WinGX (Farrugia, 1999)'
_computing_structure_refinement 'SHELXL-97 (Sheldrick, 1997)'
_computing_structure_solution 'SHELXS-97 (Sheldrick, 1990)'
_diffrn_ambient_temperature 298(2)
_diffrn_detector_area_resol_mean '0.15 mm'
_diffrn_measured_fraction_theta_full 0.996
_diffrn_measured_fraction_theta_max 0.996
_diffrn_measurement_device_type 'STOE IPDS II'
_diffrn_measurement_method 'rotation method'
_diffrn_radiation_monochromator graphite
_diffrn_radiation_source 'fine-focus sealed tube'
_diffrn_radiation_type MoK\a
_diffrn_radiation_wavelength 0.71073
_diffrn_reflns_av_R_equivalents 0.1354
_diffrn_reflns_av_sigmaI/netI 0.1757
_diffrn_reflns_limit_h_max 11
_diffrn_reflns_limit_h_min -11
_diffrn_reflns_limit_k_max 14
_diffrn_reflns_limit_k_min -14
_diffrn_reflns_limit_l_max 18
_diffrn_reflns_limit_l_min -16
_diffrn_reflns_number 11892
_diffrn_reflns_theta_full 26.00
_diffrn_reflns_theta_max 26.00
_diffrn_reflns_theta_min 1.83
_diffrn_standards_number 0
_exptl_absorpt_coefficient_mu 0.231
_exptl_absorpt_correction_T_max 0.9671
_exptl_absorpt_correction_T_min 0.7731
_exptl_absorpt_correction_type numerical
_exptl_absorpt_process_details 'shape of crystal determined optically'
_exptl_crystal_colour Colorless
_exptl_crystal_density_diffrn 1.318
_exptl_crystal_density_method 'not measured'
_exptl_crystal_description Prism
_exptl_crystal_F_000 608
_exptl_crystal_size_max 0.30
_exptl_crystal_size_mid 0.25
_exptl_crystal_size_min 0.19
_refine_diff_density_max 0.751
_refine_diff_density_min -0.517
_refine_diff_density_rms 0.144
_refine_ls_extinction_method none
_refine_ls_goodness_of_fit_ref 1.573
_refine_ls_hydrogen_treatment constr
_refine_ls_matrix_type full
_refine_ls_number_parameters 352
_refine_ls_number_reflns 5646
_refine_ls_number_restraints 0
_refine_ls_restrained_S_all 1.573
_refine_ls_R_factor_all 0.0912
_refine_ls_R_factor_gt 0.0851
_refine_ls_shift/su_max 0.005
_refine_ls_shift/su_mean 0.001
_refine_ls_structure_factor_coef Fsqd
_refine_ls_weighting_details 'calc w=1/[\s^2^(Fo^2^)+(0.2000P)^2^+0.0000P] where P=(Fo^2^+2Fc^2^)/3'
_refine_ls_weighting_scheme calc
_refine_ls_wR_factor_gt 0.1918
_refine_ls_wR_factor_ref 0.1992
_reflns_number_gt 5312
_reflns_number_total 5646
_reflns_threshold_expression >2sigma(I)
_cod_data_source_file jo500812d_si_002.cif
_cod_data_source_block d:\determination\solution\743\kh743-abs
_cod_depositor_comments
;
The following automatic conversions were performed:

'_symmetry_cell_setting' value 'Triclinic' changed to 'triclinic'
according to
/usr/data/users/saulius/crontab/automatic-downloads/rss-feeds/ACS/lib/dictionaries/cif_core.dic
dictionary named 'cif_core.dic' version 2.4.2 from 2011-04-26.

Automatic conversion script
Id: cif_fix_values 2281 2013-09-26 08:29:07Z andrius 

 Adding full bibliography for 4029626.cif.
;
_cod_original_cell_volume 1448.2(4)
_cod_original_sg_symbol_H-M P-1
_cod_database_code 4029626

loop_
_symmetry_equiv_pos_as_xyz
'x, y, z'
'-x, -y, -z'

loop_
_atom_site_label
_atom_site_type_symbol
_atom_site_fract_x
_atom_site_fract_y
_atom_site_fract_z
_atom_site_U_iso_or_equiv
_atom_site_adp_type
_atom_site_occupancy
_atom_site_symmetry_multiplicity
_atom_site_calc_flag
_atom_site_refinement_flags
C1 C 1.0549(19) 1.1003(16) 0.2401(11) 0.070(5) Uani 1 1 d .
H1 H 1.0174 1.0600 0.1741 0.084 Uiso 1 1 calc R
C2 C 1.1590(19) 1.2078(18) 0.2713(13) 0.077(5) Uani 1 1 d .
H2 H 1.1934 1.2419 0.2262 0.092 Uiso 1 1 calc R
C3 C 1.216(2) 1.2694(14) 0.3729(12) 0.072(5) Uani 1 1 d .
C4 C 1.345(3) 1.383(2) 0.4040(18) 0.110(8) Uani 1 1 d .
H4A H 1.3105 1.4426 0.3817 0.132 Uiso 1 1 calc R
H4B H 1.4338 1.3645 0.3763 0.132 Uiso 1 1 calc R
H4C H 1.3736 1.4129 0.4737 0.132 Uiso 1 1 calc R
C5 C 1.1714(19) 1.2163(19) 0.4368(13) 0.079(5) Uani 1 1 d .
H5 H 1.2127 1.2535 0.5027 0.094 Uiso 1 1 calc R
C6 C 1.0628(19) 1.1054(16) 0.4054(10) 0.063(4) Uani 1 1 d .
H6 H 1.0305 1.0692 0.4499 0.076 Uiso 1 1 calc R
C7 C 1.0062(16) 1.0523(12) 0.3088(9) 0.047(3) Uani 1 1 d .
C8 C 0.4777(16) 0.9135(12) 0.3333(9) 0.045(3) Uani 1 1 d .
C9 C 0.5364(19) 0.8759(14) 0.4101(10) 0.058(4) Uani 1 1 d .
H9 H 0.6400 0.9021 0.4400 0.069 Uiso 1 1 calc R
C10 C 0.4355(18) 0.8011(15) 0.4375(12) 0.059(4) Uani 1 1 d .
H10 H 0.4726 0.7791 0.4897 0.071 Uiso 1 1 calc R
C11 C 0.2830(19) 0.7539(15) 0.3961(11) 0.060(4) Uani 1 1 d .
C12 C 0.178(2) 0.6722(17) 0.4294(14) 0.082(5) Uani 1 1 d .
H12A H 0.1317 0.5994 0.3760 0.098 Uiso 1 1 calc R
H12B H 0.0978 0.7100 0.4536 0.098 Uiso 1 1 calc R
H12C H 0.2341 0.6535 0.4803 0.098 Uiso 1 1 calc R
C13 C 0.229(2) 0.7914(17) 0.3211(15) 0.084(6) Uani 1 1 d .
H13 H 0.1250 0.7640 0.2927 0.101 Uiso 1 1 calc R
C14 C 0.3242(17) 0.8686(15) 0.2860(14) 0.068(5) Uani 1 1 d .
H14 H 0.2865 0.8892 0.2331 0.081 Uiso 1 1 calc R
C15 C 0.6186(17) 0.8547(12) 0.1244(10) 0.052(4) Uani 1 1 d .
C16 C 0.6331(16) 0.8883(12) 0.0464(10) 0.047(3) Uani 1 1 d .
C17 C 0.7519(17) 1.0310(12) -0.0247(11) 0.053(4) Uani 1 1 d .
H17A H 0.6545 1.0460 -0.0487 0.063 Uiso 1 1 calc R
H17B H 0.7768 0.9684 -0.0763 0.063 Uiso 1 1 calc R
C18 C 0.8810(18) 1.1470(14) 0.0058(12) 0.060(4) Uani 1 1 d .
H18A H 0.9765 1.1318 0.0306 0.072 Uiso 1 1 calc R
H18B H 0.8540 1.2092 0.0554 0.072 Uiso 1 1 calc R
H18C H 0.8929 1.1722 -0.0496 0.072 Uiso 1 1 calc R
C19 C 0.5482(16) 0.8137(11) -0.0446(9) 0.044(3) Uani 1 1 d .
H19 H 0.5610 0.8361 -0.0991 0.052 Uiso 1 1 calc R
C20 C 0.4440(17) 0.7059(11) -0.0555(10) 0.049(3) Uani 1 1 d .
C21 C 0.4348(18) 0.6711(12) 0.0249(11) 0.053(4) Uani 1 1 d .
C22 C 0.5246(18) 0.7444(12) 0.1152(10) 0.055(4) Uani 1 1 d .
H22 H 0.5212 0.7192 0.1690 0.066 Uiso 1 1 calc R
C23 C 0.257(3) 0.5504(17) 0.0847(19) 0.103(7) Uani 1 1 d .
H23A H 0.1909 0.6066 0.0964 0.124 Uiso 1 1 calc R
H23B H 0.3290 0.5669 0.1447 0.124 Uiso 1 1 calc R
C24 C 0.160(3) 0.4211(18) 0.051(2) 0.115(9) Uani 1 1 d .
H24A H 0.2274 0.3662 0.0417 0.138 Uiso 1 1 calc R
H24B H 0.0914 0.4051 -0.0087 0.138 Uiso 1 1 calc R
H24C H 0.1012 0.4108 0.1000 0.138 Uiso 1 1 calc R
C25 C 0.370(3) 0.5171(15) -0.1895(13) 0.086(6) Uani 1 1 d .
H25A H 0.3847 0.4782 -0.1411 0.104 Uiso 1 1 calc R
H25B H 0.4634 0.5245 -0.2175 0.104 Uiso 1 1 calc R
C26 C 0.230(3) 0.4422(17) -0.2692(15) 0.119(9) Uani 1 1 d .
H26A H 0.2449 0.3619 -0.2991 0.143 Uiso 1 1 calc R
H26B H 0.1376 0.4352 -0.2408 0.143 Uiso 1 1 calc R
C27 C 0.190(3) 0.6208(17) -0.2992(12) 0.107(9) Uani 1 1 d .
H27A H 0.0963 0.6160 -0.2720 0.128 Uiso 1 1 calc R
H27B H 0.1788 0.6591 -0.3483 0.128 Uiso 1 1 calc R
C28 C 0.325(2) 0.6951(16) -0.2203(12) 0.075(5) Uani 1 1 d .
H28A H 0.4192 0.7018 -0.2476 0.090 Uiso 1 1 calc R
H28B H 0.3100 0.7755 -0.1917 0.090 Uiso 1 1 calc R
N1 N 0.7008(13) 0.9331(9) 0.2219(7) 0.046(3) Uani 1 1 d .
N2 N 0.3414(14) 0.6372(10) -0.1440(9) 0.057(3) Uani 1 1 d .
O1 O 0.8498(12) 0.8714(10) 0.3487(8) 0.064(3) Uani 1 1 d .
O2 O 0.9151(12) 0.8314(9) 0.1845(7) 0.063(3) Uani 1 1 d .
O3 O 0.7136(12) 1.0997(9) 0.3749(7) 0.061(3) Uani 1 1 d .
O4 O 0.5036(13) 1.0527(9) 0.2292(9) 0.067(3) Uani 1 1 d .
O5 O 0.7390(10) 0.9939(8) 0.0574(6) 0.050(2) Uani 1 1 d .
O6 O 0.3362(19) 0.5625(10) 0.0140(9) 0.096(5) Uani 1 1 d .
O7 O 0.211(2) 0.5007(13) -0.3438(10) 0.115(6) Uani 1 1 d .
S1 S 0.8719(4) 0.9093(3) 0.2662(2) 0.0478(10) Uani 1 1 d .
S2 S 0.5988(4) 1.0127(3) 0.2918(3) 0.0495(10) Uani 1 1 d .

loop_
_atom_site_aniso_label
_atom_site_aniso_U_11
_atom_site_aniso_U_22
_atom_site_aniso_U_33
_atom_site_aniso_U_23
_atom_site_aniso_U_13
_atom_site_aniso_U_12
C1 0.058(10) 0.088(12) 0.042(8) 0.017(8) -0.007(7) -0.018(9)
C2 0.050(10) 0.101(13) 0.067(10) 0.030(10) 0.011(8) -0.013(9)
C3 0.072(11) 0.050(9) 0.060(10) -0.002(8) -0.006(9) -0.021(8)
C4 0.082(14) 0.093(15) 0.121(18) 0.019(13) -0.004(13) -0.020(11)
C5 0.042(9) 0.117(15) 0.057(10) 0.018(10) -0.012(8) 0.003(9)
C6 0.061(10) 0.087(12) 0.036(8) 0.015(8) 0.001(7) 0.020(9)
C7 0.048(8) 0.046(7) 0.041(7) 0.013(6) 0.000(6) 0.005(6)
C8 0.047(8) 0.056(8) 0.033(6) 0.019(6) 0.008(6) 0.010(6)
C9 0.060(9) 0.075(10) 0.034(7) 0.019(7) 0.005(7) 0.008(8)
C10 0.053(9) 0.077(10) 0.062(9) 0.041(8) 0.010(8) 0.023(8)
C11 0.058(10) 0.068(10) 0.046(8) 0.016(8) 0.000(7) 0.005(8)
C12 0.098(14) 0.076(11) 0.079(12) 0.030(10) 0.042(11) 0.013(10)
C13 0.045(9) 0.084(12) 0.088(13) 0.002(10) 0.020(9) -0.026(8)
C14 0.038(8) 0.076(11) 0.091(12) 0.044(10) -0.002(8) 0.001(7)
C15 0.049(8) 0.043(7) 0.051(8) 0.006(6) 0.008(7) -0.009(6)
C16 0.051(8) 0.045(7) 0.042(7) 0.013(6) 0.002(6) 0.008(6)
C17 0.050(8) 0.047(8) 0.061(9) 0.019(7) 0.016(7) 0.006(6)
C18 0.060(10) 0.059(9) 0.062(9) 0.031(8) 0.007(8) -0.002(7)
C19 0.052(8) 0.043(7) 0.035(6) 0.016(6) 0.006(6) 0.003(6)
C20 0.055(9) 0.030(6) 0.046(8) 0.000(6) -0.002(6) -0.002(6)
C21 0.060(9) 0.039(7) 0.056(9) 0.016(7) 0.006(7) 0.008(6)
C22 0.073(10) 0.044(8) 0.041(7) 0.016(6) 0.007(7) -0.005(7)
C23 0.097(16) 0.063(12) 0.125(18) 0.014(12) 0.035(14) -0.020(10)
C24 0.088(15) 0.078(14) 0.16(2) 0.054(15) -0.015(15) -0.029(11)
C25 0.132(17) 0.050(9) 0.057(10) 0.001(8) 0.005(11) 0.008(10)
C26 0.19(3) 0.053(11) 0.072(13) -0.002(10) -0.031(15) 0.007(13)
C27 0.17(2) 0.064(11) 0.043(9) 0.016(9) -0.041(11) -0.031(12)
C28 0.082(12) 0.069(11) 0.057(10) 0.019(8) -0.008(9) -0.007(9)
N1 0.045(6) 0.047(6) 0.036(6) 0.007(5) -0.009(5) 0.007(5)
N2 0.062(8) 0.039(6) 0.052(7) 0.011(5) -0.005(6) -0.012(5)
O1 0.061(7) 0.074(7) 0.064(6) 0.043(6) -0.007(5) 0.007(5)
O2 0.048(6) 0.070(7) 0.061(6) 0.010(5) 0.008(5) 0.014(5)
O3 0.063(7) 0.050(5) 0.052(6) -0.004(5) 0.011(5) 0.005(5)
O4 0.072(7) 0.057(6) 0.091(8) 0.041(6) 0.028(6) 0.026(5)
O5 0.045(5) 0.049(5) 0.046(5) 0.018(4) 0.004(4) -0.009(4)
O6 0.141(13) 0.049(6) 0.071(7) 0.016(6) 0.012(8) -0.033(7)
O7 0.150(14) 0.085(10) 0.073(9) 0.014(8) -0.003(9) -0.023(9)
S1 0.049(2) 0.0472(19) 0.0416(18) 0.0125(15) 0.0009(15) 0.0050(15)
S2 0.050(2) 0.0415(18) 0.051(2) 0.0126(16) 0.0067(17) 0.0036(15)

loop_
_atom_type_symbol
_atom_type_description
_atom_type_scat_dispersion_real
_atom_type_scat_dispersion_imag
_atom_type_scat_source
C C 0.0033 0.0016 'International Tables Vol C Tables 4.2.6.8 and 6.1.1.4'
H H 0.0000 0.0000 'International Tables Vol C Tables 4.2.6.8 and 6.1.1.4'
N N 0.0061 0.0033 'International Tables Vol C Tables 4.2.6.8 and 6.1.1.4'
O O 0.0106 0.0060 'International Tables Vol C Tables 4.2.6.8 and 6.1.1.4'
S S 0.1246 0.1234 'International Tables Vol C Tables 4.2.6.8 and 6.1.1.4'

loop_
_geom_angle_atom_site_label_1
_geom_angle_atom_site_label_2
_geom_angle_atom_site_label_3
_geom_angle
C2 C1 C7 118.2(14)
C2 C1 H1 120.9
C7 C1 H1 120.9
C1 C2 C3 120.7(17)
C1 C2 H2 119.7
C3 C2 H2 119.7
C5 C3 C2 118.9(15)
C5 C3 C4 121.6(17)
C2 C3 C4 118.8(18)
C3 C4 H4A 109.5
C3 C4 H4B 109.5
H4A C4 H4B 109.5
C3 C4 H4C 109.5
H4A C4 H4C 109.5
H4B C4 H4C 109.5
C3 C5 C6 120.9(15)
C3 C5 H5 119.5
C6 C5 H5 119.5
C7 C6 C5 118.3(16)
C7 C6 H6 120.8
C5 C6 H6 120.8
C6 C7 C1 122.8(14)
C6 C7 S1 119.5(12)
C1 C7 S1 117.6(10)
C14 C8 C9 120.9(14)
C14 C8 S2 118.2(11)
C9 C8 S2 120.8(11)
C10 C9 C8 116.7(14)
C10 C9 H9 121.6
C8 C9 H9 121.6
C9 C10 C11 126.3(15)
C9 C10 H10 116.9
C11 C10 H10 116.9
C10 C11 C13 115.8(15)
C10 C11 C12 123.9(16)
C13 C11 C12 120.3(16)
C11 C12 H12A 109.5
C11 C12 H12B 109.5
H12A C12 H12B 109.5
C11 C12 H12C 109.5
H12A C12 H12C 109.5
H12B C12 H12C 109.5
C11 C13 C14 122.9(16)
C11 C13 H13 118.5
C14 C13 H13 118.5
C8 C14 C13 117.3(16)
C8 C14 H14 121.3
C13 C14 H14 121.3
C16 C15 C22 120.6(13)
C16 C15 N1 121.1(12)
C22 C15 N1 118.3(13)
C15 C16 O5 118.7(11)
C15 C16 C19 119.6(12)
O5 C16 C19 121.6(12)
O5 C17 C18 108.5(12)
O5 C17 H17A 110.0
C18 C17 H17A 110.0
O5 C17 H17B 110.0
C18 C17 H17B 110.0
H17A C17 H17B 108.4
C17 C18 H18A 109.5
C17 C18 H18B 109.5
H18A C18 H18B 109.5
C17 C18 H18C 109.5
H18A C18 H18C 109.5
H18B C18 H18C 109.5
C16 C19 C20 121.3(12)
C16 C19 H19 119.4
C20 C19 H19 119.4
C21 C20 C19 118.1(12)
C21 C20 N2 119.5(12)
C19 C20 N2 122.2(13)
C20 C21 O6 118.5(12)
C20 C21 C22 120.1(13)
O6 C21 C22 121.5(14)
C15 C22 C21 120.1(13)
C15 C22 H22 119.9
C21 C22 H22 119.9
O6 C23 C24 108.0(19)
O6 C23 H23A 110.1
C24 C23 H23A 110.1
O6 C23 H23B 110.1
C24 C23 H23B 110.1
H23A C23 H23B 108.4
C23 C24 H24A 109.5
C23 C24 H24B 109.5
H24A C24 H24B 109.5
C23 C24 H24C 109.5
H24A C24 H24C 109.5
H24B C24 H24C 109.5
N2 C25 C26 108.0(18)
N2 C25 H25A 110.1
C26 C25 H25A 110.1
N2 C25 H25B 110.1
C26 C25 H25B 110.1
H25A C25 H25B 108.4
O7 C26 C25 109.7(17)
O7 C26 H26A 109.7
C25 C26 H26A 109.7
O7 C26 H26B 109.7
C25 C26 H26B 109.7
H26A C26 H26B 108.2
O7 C27 C28 111(2)
O7 C27 H27A 109.5
C28 C27 H27A 109.5
O7 C27 H27B 109.5
C28 C27 H27B 109.5
H27A C27 H27B 108.1
N2 C28 C27 109.5(14)
N2 C28 H28A 109.8
C27 C28 H28A 109.8
N2 C28 H28B 109.8
C27 C28 H28B 109.8
H28A C28 H28B 108.2
C15 N1 S2 116.4(9)
C15 N1 S1 118.5(9)
S2 N1 S1 122.9(6)
C20 N2 C25 113.7(13)
C20 N2 C28 117.2(11)
C25 N2 C28 108.2(13)
C16 O5 C17 118.8(10)
C23 O6 C21 120.6(14)
C27 O7 C26 109.8(14)
O2 S1 O1 119.5(7)
O2 S1 N1 105.0(6)
O1 S1 N1 107.4(6)
O2 S1 C7 109.8(7)
O1 S1 C7 108.0(6)
N1 S1 C7 106.2(6)
O4 S2 O3 120.8(7)
O4 S2 N1 105.8(6)
O3 S2 N1 105.1(6)
O4 S2 C8 108.0(6)
O3 S2 C8 109.2(6)
N1 S2 C8 107.1(6)

loop_
_geom_bond_atom_site_label_1
_geom_bond_atom_site_label_2
_geom_bond_distance
C1 C2 1.35(2)
C1 C7 1.38(2)
C1 H1 0.9300
C2 C3 1.43(2)
C2 H2 0.9300
C3 C5 1.34(3)
C3 C4 1.52(2)
C4 H4A 0.9600
C4 H4B 0.9600
C4 H4C 0.9600
C5 C6 1.40(2)
C5 H5 0.9300
C6 C7 1.356(19)
C6 H6 0.9300
C7 S1 1.785(14)
C8 C14 1.39(2)
C8 C9 1.418(19)
C8 S2 1.752(14)
C9 C10 1.33(2)
C9 H9 0.9300
C10 C11 1.36(2)
C10 H10 0.9300
C11 C13 1.38(3)
C11 C12 1.46(2)
C12 H12A 0.9600
C12 H12B 0.9600
C12 H12C 0.9600
C13 C14 1.39(2)
C13 H13 0.9300
C14 H14 0.9300
C15 C16 1.34(2)
C15 C22 1.387(19)
C15 N1 1.467(17)
C16 O5 1.387(16)
C16 C19 1.396(18)
C17 O5 1.415(17)
C17 C18 1.541(19)
C17 H17A 0.9700
C17 H17B 0.9700
C18 H18A 0.9600
C18 H18B 0.9600
C18 H18C 0.9600
C19 C20 1.400(18)
C19 H19 0.9300
C20 C21 1.37(2)
C20 N2 1.416(17)
C21 O6 1.384(18)
C21 C22 1.40(2)
C22 H22 0.9300
C23 O6 1.35(2)
C23 C24 1.53(2)
C23 H23A 0.9700
C23 H23B 0.9700
C24 H24A 0.9600
C24 H24B 0.9600
C24 H24C 0.9600
C25 N2 1.48(2)
C25 C26 1.53(3)
C25 H25A 0.9700
C25 H25B 0.9700
C26 O7 1.48(2)
C26 H26A 0.9700
C26 H26B 0.9700
C27 O7 1.45(3)
C27 C28 1.50(2)
C27 H27A 0.9700
C27 H27B 0.9700
C28 N2 1.49(2)
C28 H28A 0.9700
C28 H28B 0.9700
N1 S2 1.654(12)
N1 S1 1.701(11)
O1 S1 1.438(11)
O2 S1 1.420(11)
O3 S2 1.473(10)
O4 S2 1.428(11)

loop_
_geom_torsion_atom_site_label_1
_geom_torsion_atom_site_label_2
_geom_torsion_atom_site_label_3
_geom_torsion_atom_site_label_4
_geom_torsion
C7 C1 C2 C3 0(3)
C1 C2 C3 C5 3(3)
C1 C2 C3 C4 174(2)
C2 C3 C5 C6 -4(3)
C4 C3 C5 C6 -173.7(18)
C3 C5 C6 C7 1(3)
C5 C6 C7 C1 2(2)
C5 C6 C7 S1 178.3(13)
C2 C1 C7 C6 -3(3)
C2 C1 C7 S1 -178.8(14)
C14 C8 C9 C10 -3(2)
S2 C8 C9 C10 179.4(12)
C8 C9 C10 C11 3(2)
C9 C10 C11 C13 -2(3)
C9 C10 C11 C12 -180.0(17)
C10 C11 C13 C14 3(3)
C12 C11 C13 C14 -179.6(17)
C9 C8 C14 C13 4(2)
S2 C8 C14 C13 -179.0(13)
C11 C13 C14 C8 -3(3)
C22 C15 C16 O5 -174.1(14)
N1 C15 C16 O5 6(2)
C22 C15 C16 C19 2(2)
N1 C15 C16 C19 -177.3(13)
C15 C16 C19 C20 2(2)
O5 C16 C19 C20 178.5(13)
C16 C19 C20 C21 -4(2)
C16 C19 C20 N2 171.1(14)
C19 C20 C21 O6 -177.7(14)
N2 C20 C21 O6 7(2)
C19 C20 C21 C22 2(2)
N2 C20 C21 C22 -173.6(14)
C16 C15 C22 C21 -5(2)
N1 C15 C22 C21 175.0(14)
C20 C21 C22 C15 3(2)
O6 C21 C22 C15 -177.9(15)
N2 C25 C26 O7 61(2)
O7 C27 C28 N2 -60(2)
C16 C15 N1 S2 99.7(15)
C22 C15 N1 S2 -80.1(16)
C16 C15 N1 S1 -96.6(16)
C22 C15 N1 S1 83.6(16)
C21 C20 N2 C25 -68.9(19)
C19 C20 N2 C25 115.9(16)
C21 C20 N2 C28 163.6(15)
C19 C20 N2 C28 -12(2)
C26 C25 N2 C20 166.4(16)
C26 C25 N2 C28 -62(2)
C27 C28 N2 C20 -168.3(17)
C27 C28 N2 C25 61(2)
C15 C16 O5 C17 -178.6(13)
C19 C16 O5 C17 4.9(19)
C18 C17 O5 C16 -177.7(12)
C24 C23 O6 C21 -179.7(17)
C20 C21 O6 C23 -144(2)
C22 C21 O6 C23 37(3)
C28 C27 O7 C26 59(2)
C25 C26 O7 C27 -59(3)
C15 N1 S1 O2 13.7(12)
S2 N1 S1 O2 176.3(8)
C15 N1 S1 O1 -114.5(11)
S2 N1 S1 O1 48.0(9)
C15 N1 S1 C7 130.1(10)
S2 N1 S1 C7 -67.4(9)
C6 C7 S1 O2 -133.9(13)
C1 C7 S1 O2 42.2(15)
C6 C7 S1 O1 -1.9(15)
C1 C7 S1 O1 174.2(13)
C6 C7 S1 N1 113.1(13)
C1 C7 S1 N1 -70.9(14)
C15 N1 S2 O4 -39.8(12)
S1 N1 S2 O4 157.3(8)
C15 N1 S2 O3 -168.7(10)
S1 N1 S2 O3 28.4(10)
C15 N1 S2 C8 75.2(11)
S1 N1 S2 C8 -87.7(9)
C14 C8 S2 O4 14.2(14)
C9 C8 S2 O4 -168.5(11)
C14 C8 S2 O3 147.3(12)
C9 C8 S2 O3 -35.4(13)
C14 C8 S2 N1 -99.4(13)
C9 C8 S2 N1 77.9(12)
